data_1518732
loop_
_publ_author_name
'Pettit, George R.'
'Smith, Thomas H.'
'Arce, Pablo M.'
'Flahive, Erik J.'
'Anderson, Collin R.'
'Chapuis, Jean-Charles'
'Xu, Jun-Ping'
'Groy, Thomas L.'
'Belcher, Paul E.'
'Macdonald, Christian B.'

_publ_section_title
;
 Antineoplastic agents. 599. Total synthesis of dolastatin 16.
;
_journal_issue 3
_journal_name_full 'Journal of natural products'
_journal_page_first 476
_journal_page_last 485
_journal_paper_doi 10.1021/np500925y
_journal_volume 78
_journal_year 2015
_chemical_absolute_configuration ad
_chemical_formula_moiety 'C47 H70 N6 O10, 1.625(C H2 Cl2)'
_chemical_formula_sum 'C48.63 H73.25 Cl3.25 N6 O10'
_chemical_formula_weight 1017.09
_space_group_crystal_system orthorhombic
_space_group_IT_number 19
_space_group_name_Hall 'P 2ac 2ab'
_space_group_name_H-M_alt 'P 21 21 21'
_symmetry_space_group_name_Hall 'P 2ac 2ab'
_symmetry_space_group_name_H-M 'P 21 21 21'
_atom_sites_solution_hydrogens geom
_atom_sites_solution_primary direct
_atom_sites_solution_secondary difmap
_cell_angle_alpha 90
_cell_angle_beta 90
_cell_angle_gamma 90
_cell_formula_units_Z 4
_cell_length_a 10.3987(10)
_cell_length_b 18.7734(18)
_cell_length_c 27.849(3)
_cell_measurement_reflns_used 9674
_cell_measurement_temperature 123.(2)
_cell_measurement_theta_max 22.8588
_cell_measurement_theta_min 2.1696
_cell_volume 5436.7(9)
_computing_cell_refinement 'SAINT V8.32B (Bruker AXS Inc., 2013)'
_computing_data_collection 'Bruker Instrument Service v2010.9.0.0'
_computing_data_reduction 'SAINT V8.32B (Bruker AXS Inc., 2013)'
_computing_molecular_graphics 'XShell ver. 6.3.1 (Bruker AXS, 2004)'
_computing_publication_material 'Bruker APEX2 v1013.6-2 (Bruker-AXS, 2013)'
_computing_structure_refinement 'SHELXL-2013 (Sheldrick, 2013)'
_computing_structure_solution 'SHELXS-2013 (Sheldrick, 2013)'
_diffrn_ambient_temperature 123.(2)
_diffrn_detector_area_resol_mean 8.3330
_diffrn_measured_fraction_theta_full 0.996
_diffrn_measured_fraction_theta_max 0.996
_diffrn_measurement_device_type 'Bruker Smart APEX'
_diffrn_measurement_method '\w and \f scans'
_diffrn_radiation_monochromator graphite
_diffrn_radiation_type MoK\a
_diffrn_radiation_wavelength 0.71073
_diffrn_reflns_av_R_equivalents 0.0661
_diffrn_reflns_limit_h_max 12
_diffrn_reflns_limit_h_min -12
_diffrn_reflns_limit_k_max 22
_diffrn_reflns_limit_k_min -22
_diffrn_reflns_limit_l_max 33
_diffrn_reflns_limit_l_min -33
_diffrn_reflns_number 45655
_diffrn_reflns_theta_full 25.48
_diffrn_reflns_theta_max 25.48
_diffrn_reflns_theta_min 1.82
_diffrn_source 'fine-focus sealed tube'
_diffrn_source_type 'sealed tube'
_exptl_absorpt_coefficient_mu 0.239
_exptl_absorpt_correction_T_max 0.98
_exptl_absorpt_correction_T_min 0.69
_exptl_absorpt_correction_type multi-scan
_exptl_absorpt_process_details 'SADABS V2012/1 (Bruker AXS Inc.)'
_exptl_crystal_density_diffrn 1.243
_exptl_crystal_density_method 'not measured'
_exptl_crystal_description plate
_exptl_crystal_F_000 2169
_exptl_crystal_size_max 0.435
_exptl_crystal_size_mid 0.289
_exptl_crystal_size_min 0.095
_refine_diff_density_max 1.493
_refine_diff_density_min -0.509
_refine_ls_abs_structure_details
;
Flack x determined using 3494 quotients [(I+)-(I-)]/[(I+)+(I-)]
(Parsons and Flack (2004), Acta Cryst. A60, s61).
;
_refine_ls_abs_structure_Flack 0.04(3)
_refine_ls_extinction_method none
_refine_ls_goodness_of_fit_ref 1.074
_refine_ls_hydrogen_treatment constr
_refine_ls_matrix_type full
_refine_ls_number_parameters 637
_refine_ls_number_reflns 10048
_refine_ls_number_restraints 1
_refine_ls_restrained_S_all 1.074
_refine_ls_R_factor_all 0.0677
_refine_ls_R_factor_gt 0.0577
_refine_ls_shift/su_max 0.000
_refine_ls_shift/su_mean 0.000
_refine_ls_structure_factor_coef Fsqd
_refine_ls_weighting_details 'w=1/[\s^2^(Fo^2^)+(0.0947P)^2^+2.2792P] where P=(Fo^2^+2Fc^2^)/3'
_refine_ls_weighting_scheme calc
_refine_ls_wR_factor_gt 0.1536
_refine_ls_wR_factor_ref 0.1611
_reflns_number_gt 8727
_reflns_number_total 10048
_reflns_threshold_expression 'I > 2\s(I)'
_cod_data_source_file np500925y_si_001.cif
_cod_data_source_block Arce_PA_Book2_171
_cod_depositor_comments 'Adding full bibliography for 1518732.cif.'
_cod_database_code 1518732

loop_
_space_group_symop_operation_xyz
'x, y, z'
'x+1/2, -y+1/2, -z'
'-x, y+1/2, -z+1/2'
'-x+1/2, -y, z+1/2'

loop_
_atom_site_type_symbol
_atom_site_label
_atom_site_fract_x
_atom_site_fract_y
_atom_site_fract_z
_atom_site_U_iso_or_equiv
_atom_site_adp_type
_atom_site_calc_flag
_atom_site_refinement_flags_adp
_atom_site_refinement_flags_occupancy
_atom_site_refinement_flags_posn
_atom_site_occupancy
_atom_site_disorder_assembly
_atom_site_disorder_group
O O1 0.9017(4) 0.52718(17) 0.05643(12) 0.0334(8) Uani d . . . 1.0 . .
C C2 0.9222(6) 0.5857(2) 0.08962(17) 0.0334(11) Uani d . . . 1.0 . .
H H2 1.0061 0.5799 0.1067 0.04 Uiso calc U . R 1.0 . .
C C3 0.8110(5) 0.5880(3) 0.12575(18) 0.0327(12) Uani d . . . 1.0 . .
O O3 0.6991(4) 0.5801(3) 0.11239(16) 0.0546(12) Uani d . . . 1.0 . .
N N4 0.8395(3) 0.6046(2) 0.17141(13) 0.0233(8) Uani d . . . 1.0 . .
C C5 0.9675(4) 0.6064(2) 0.19347(14) 0.0190(9) Uani d . . . 1.0 . .
H H5 1.0311 0.6312 0.1724 0.023 Uiso calc U . R 1.0 . .
C C6 1.0114(4) 0.5312(2) 0.20585(15) 0.0186(9) Uani d . . . 1.0 . .
O O6 0.9426(3) 0.48591(16) 0.22241(11) 0.0232(7) Uani d . . . 1.0 . .
O O7 1.1378(3) 0.52440(15) 0.19858(11) 0.0210(6) Uani d . . . 1.0 . .
C C8 1.1940(4) 0.4581(2) 0.21594(15) 0.0198(9) Uani d . . . 1.0 . .
H H8 1.1481 0.4167 0.2011 0.024 Uiso calc U . R 1.0 . .
C C9 1.1764(4) 0.4562(2) 0.27068(16) 0.0206(9) Uani d . . . 1.0 . .
O O9 1.1510(3) 0.51035(16) 0.29311(11) 0.0266(7) Uani d . . . 1.0 . .
N N10 1.1849(4) 0.39083(18) 0.29137(13) 0.0202(8) Uani d . . . 1.0 . .
C C11 1.1462(4) 0.3841(2) 0.34267(15) 0.0210(9) Uani d . . . 1.0 . .
H H11 1.1127 0.4313 0.3536 0.025 Uiso calc U . R 1.0 . .
C C12 1.0345(4) 0.3306(2) 0.34357(14) 0.0206(9) Uani d . . . 1.0 . .
O O12 1.0530(3) 0.26605(15) 0.34731(11) 0.0262(7) Uani d . . . 1.0 . .
N N13 0.9155(3) 0.3572(2) 0.33668(13) 0.0216(8) Uani d . . . 1.0 . .
C C14 0.8040(4) 0.3089(2) 0.33832(16) 0.0247(10) Uani d . . . 1.0 . .
H H14 0.8149 0.2738 0.365 0.03 Uiso calc U . R 1.0 . .
C C15 0.7765(4) 0.2696(2) 0.29123(15) 0.0212(9) Uani d . . . 1.0 . .
O O15 0.7080(3) 0.21641(18) 0.29225(12) 0.0338(8) Uani d . . . 1.0 . .
N N16 0.8230(3) 0.29826(19) 0.25093(12) 0.0204(8) Uani d . . . 1.0 . .
H H16 0.8694 0.3373 0.253 0.025 Uiso calc U . R 1.0 . .
C C17 0.8002(4) 0.2675(2) 0.20355(15) 0.0193(9) Uani d . . . 1.0 . .
H H17 0.7679 0.2177 0.2079 0.023 Uiso calc U . R 1.0 . .
C C18 0.9276(4) 0.2644(2) 0.17702(14) 0.0188(9) Uani d . . . 1.0 . .
O O18 1.0123(3) 0.30938(15) 0.18398(11) 0.0233(7) Uani d . . . 1.0 . .
N N19 0.9413(3) 0.21164(18) 0.14442(12) 0.0191(7) Uani d . . . 1.0 . .
C C20 1.0645(4) 0.2010(2) 0.11915(15) 0.0200(9) Uani d . . . 1.0 . .
H H20 1.1375 0.2173 0.1397 0.024 Uiso calc U . R 1.0 . .
C C21 1.0664(4) 0.2404(2) 0.07093(15) 0.0222(9) Uani d . . . 1.0 . .
O O21 1.0800(4) 0.20857(17) 0.03246(11) 0.0316(8) Uani d . . . 1.0 . .
N N22 1.0531(4) 0.31218(18) 0.07408(13) 0.0232(8) Uani d . . . 1.0 . .
H H22 1.0483 0.3318 0.1027 0.028 Uiso calc U . R 1.0 . .
C C23 1.0463(5) 0.3583(2) 0.03171(15) 0.0244(10) Uani d . . . 1.0 . .
H H23 1.0368 0.3265 0.0031 0.029 Uiso calc U . R 1.0 . .
C C24 0.9257(5) 0.4058(2) 0.03380(16) 0.0241(9) Uani d . . . 1.0 . .
H H24 0.9169 0.4301 0.002 0.029 Uiso calc U . R 1.0 . .
C C25 0.9407(4) 0.4631(2) 0.07198(16) 0.0235(9) Uani d . . . 1.0 . .
O O25 0.9826(4) 0.45355(17) 0.11154(11) 0.0321(8) Uani d . . . 1.0 . .
C C26 0.9235(8) 0.6536(3) 0.0593(2) 0.0574(19) Uani d . . . 1.0 . .
H H26A 0.9843 0.6479 0.0326 0.086 Uiso calc U . R 1.0 . .
H H26B 0.9498 0.694 0.0792 0.086 Uiso calc U . R 1.0 . .
H H26C 0.8371 0.6623 0.0464 0.086 Uiso calc U . R 1.0 . .
C C27 0.7372(5) 0.6193(3) 0.2062(2) 0.0380(13) Uani d . . . 1.0 . .
H H27A 0.6754 0.5792 0.2077 0.046 Uiso calc U . R 1.0 . .
H H27B 0.6901 0.6633 0.1976 0.046 Uiso calc U . R 1.0 . .
C C28 0.8078(5) 0.6282(3) 0.25426(18) 0.0305(11) Uani d . . . 1.0 . .
H H28A 0.7683 0.6666 0.2736 0.037 Uiso calc U . R 1.0 . .
H H28B 0.8056 0.5834 0.273 0.037 Uiso calc U . R 1.0 . .
C C29 0.9457(4) 0.6473(2) 0.24038(15) 0.0227(9) Uani d . . . 1.0 . .
H H29A 1.0072 0.6318 0.2654 0.027 Uiso calc U . R 1.0 . .
H H29B 0.955 0.6993 0.2353 0.027 Uiso calc U . R 1.0 . .
C C30 1.3333(4) 0.4590(2) 0.19898(17) 0.0250(10) Uani d . . . 1.0 . .
H H30 1.3772 0.4169 0.2136 0.03 Uiso calc U . R 1.0 . .
C C31 1.3404(5) 0.4505(3) 0.14461(19) 0.0374(12) Uani d . . . 1.0 . .
H H31A 1.2912 0.4887 0.1292 0.056 Uiso calc U . R 1.0 . .
H H31B 1.3042 0.4042 0.1354 0.056 Uiso calc U . R 1.0 . .
H H31C 1.4303 0.4531 0.1343 0.056 Uiso calc U . R 1.0 . .
C C32 1.4049(5) 0.5254(3) 0.2157(2) 0.0418(14) Uani d . . . 1.0 . .
H H32A 1.4943 0.5232 0.2046 0.063 Uiso calc U . R 1.0 . .
H H32B 1.4033 0.5277 0.2508 0.063 Uiso calc U . R 1.0 . .
H H32C 1.3632 0.5678 0.2024 0.063 Uiso calc U . R 1.0 . .
C C33 1.2349(5) 0.3270(2) 0.26746(16) 0.0246(10) Uani d . . . 1.0 . .
H H33A 1.202 0.3249 0.2345 0.037 Uiso calc U . R 1.0 . .
H H33B 1.207 0.2845 0.2851 0.037 Uiso calc U . R 1.0 . .
H H33C 1.3291 0.3288 0.2668 0.037 Uiso calc U . R 1.0 . .
C C34 1.2574(5) 0.3628(2) 0.37583(17) 0.0263(10) Uani d . . . 1.0 . .
H H34 1.2896 0.3147 0.3663 0.032 Uiso calc U . R 1.0 . .
C C35 1.3665(5) 0.4165(3) 0.37160(19) 0.0337(11) Uani d . . . 1.0 . .
H H35A 1.4026 0.4146 0.3391 0.051 Uiso calc U . R 1.0 . .
H H35B 1.4336 0.4049 0.395 0.051 Uiso calc U . R 1.0 . .
H H35C 1.3335 0.4644 0.3779 0.051 Uiso calc U . R 1.0 . .
C C36 1.2085(5) 0.3598(3) 0.42787(17) 0.0344(11) Uani d . . . 1.0 . .
H H36A 1.2779 0.3433 0.449 0.052 Uiso calc U . R 1.0 . .
H H36B 1.1359 0.3266 0.4299 0.052 Uiso calc U . R 1.0 . .
H H36C 1.1806 0.4073 0.4379 0.052 Uiso calc U . R 1.0 . .
C C37 0.8778(4) 0.4338(3) 0.33708(18) 0.0274(10) Uani d . . . 1.0 . .
H H37A 0.9229 0.4607 0.3116 0.033 Uiso calc U . R 1.0 . .
H H37B 0.8961 0.456 0.3686 0.033 Uiso calc U . R 1.0 . .
C C38 0.7337(5) 0.4305(3) 0.3275(2) 0.0364(12) Uani d . . . 1.0 . .
H H38A 0.7156 0.4312 0.2926 0.044 Uiso calc U . R 1.0 . .
H H38B 0.6887 0.471 0.3429 0.044 Uiso calc U . R 1.0 . .
C C39 0.6924(5) 0.3598(3) 0.3498(2) 0.0387(13) Uani d . . . 1.0 . .
H H39A 0.6111 0.3426 0.3354 0.046 Uiso calc U . R 1.0 . .
H H39B 0.6805 0.3646 0.3849 0.046 Uiso calc U . R 1.0 . .
C C40 0.6991(4) 0.3099(2) 0.17423(16) 0.0215(9) Uani d . . . 1.0 . .
H H40 0.7059 0.294 0.1401 0.026 Uiso calc U . R 1.0 . .
C C41 0.7258(5) 0.3898(2) 0.17529(17) 0.0272(10) Uani d . . . 1.0 . .
H H41A 0.6684 0.4141 0.1527 0.041 Uiso calc U . R 1.0 . .
H H41B 0.8154 0.3986 0.1661 0.041 Uiso calc U . R 1.0 . .
H H41C 0.7108 0.4081 0.2078 0.041 Uiso calc U . R 1.0 . .
C C42 0.5618(4) 0.2930(2) 0.19142(16) 0.0240(9) Uani d . . . 1.0 . .
H H42A 0.5624 0.2872 0.2267 0.029 Uiso calc U . R 1.0 . .
H H42B 0.505 0.3338 0.1837 0.029 Uiso calc U . R 1.0 . .
C C43 0.5074(4) 0.2264(2) 0.16873(16) 0.0243(9) Uani d . . . 1.0 . .
C C44 0.4528(5) 0.2312(3) 0.12311(18) 0.0305(11) Uani d . . . 1.0 . .
H H44 0.446 0.2764 0.108 0.037 Uiso calc U . R 1.0 . .
C C45 0.4083(5) 0.1709(3) 0.09924(18) 0.0341(12) Uani d . . . 1.0 . .
H H45 0.369 0.1753 0.0686 0.041 Uiso calc U . R 1.0 . .
C C46 0.4212(5) 0.1049(3) 0.12017(18) 0.0328(11) Uani d . . . 1.0 . .
H H46 0.3925 0.0635 0.1037 0.039 Uiso calc U . R 1.0 . .
C C47 0.4759(5) 0.0990(3) 0.16514(19) 0.0354(12) Uani d . . . 1.0 . .
H H47 0.4848 0.0535 0.1796 0.042 Uiso calc U . R 1.0 . .
C C48 0.5185(5) 0.1600(3) 0.18963(17) 0.0295(10) Uani d . . . 1.0 . .
H H48 0.555 0.1555 0.2207 0.035 Uiso calc U . R 1.0 . .
C C49 1.1736(5) 0.4000(2) 0.02539(17) 0.0279(10) Uani d . . . 1.0 . .
H H49 1.1878 0.429 0.055 0.034 Uiso calc U . R 1.0 . .
C C50 1.2860(5) 0.3494(3) 0.02004(19) 0.0362(12) Uani d . . . 1.0 . .
H H50A 1.2769 0.3224 -0.0099 0.054 Uiso calc U . R 1.0 . .
H H50B 1.2876 0.3164 0.0473 0.054 Uiso calc U . R 1.0 . .
H H50C 1.3663 0.3767 0.0192 0.054 Uiso calc U . R 1.0 . .
C C51 1.1670(5) 0.4511(3) -0.01767(18) 0.0357(12) Uani d . . . 1.0 . .
H H51A 1.2502 0.4749 -0.0217 0.053 Uiso calc U . R 1.0 . .
H H51B 1.1001 0.4869 -0.012 0.053 Uiso calc U . R 1.0 . .
H H51C 1.1464 0.4242 -0.0468 0.053 Uiso calc U . R 1.0 . .
C C52 0.8014(5) 0.3642(3) 0.04319(18) 0.0303(11) Uani d . . . 1.0 . .
H H52A 0.8111 0.3357 0.0724 0.045 Uiso calc U . R 1.0 . .
H H52B 0.7837 0.3327 0.0159 0.045 Uiso calc U . R 1.0 . .
H H52C 0.7299 0.3977 0.0472 0.045 Uiso calc U . R 1.0 . .
C C54 0.8521(4) 0.1510(2) 0.13666(16) 0.0226(9) Uani d . . . 1.0 . .
H H54A 0.7715 0.167 0.1211 0.027 Uiso calc U . R 1.0 . .
H H54B 0.8309 0.1272 0.1674 0.027 Uiso calc U . R 1.0 . .
C C59 1.0692(4) 0.1201(2) 0.11283(17) 0.0249(10) Uani d . . . 1.0 . .
H H59A 1.1019 0.0964 0.1422 0.03 Uiso calc U . R 1.0 . .
H H59B 1.124 0.1065 0.0852 0.03 Uiso calc U . R 1.0 . .
C C63 0.9280(5) 0.1013(2) 0.10367(16) 0.0250(10) Uani d . . . 1.0 . .
H H63A 0.9049 0.1096 0.0696 0.03 Uiso calc U . R 1.0 . .
H H63B 0.9108 0.0509 0.1117 0.03 Uiso calc U . R 1.0 . .
Cl Cl1 0.28521(17) 0.63207(11) 0.07573(7) 0.0678(5) Uani d . . . 1.0 . .
Cl Cl2 0.4982(2) 0.73138(11) 0.08015(9) 0.0846(7) Uani d . . . 1.0 . .
C C1S 0.4219(6) 0.6600(3) 0.1086(2) 0.0459(14) Uani d . . . 1.0 . .
H H1S1 0.3954 0.6745 0.1413 0.055 Uiso calc U . R 1.0 . .
H H1S2 0.483 0.6198 0.1116 0.055 Uiso calc U . R 1.0 . .
Cl Cl3 0.8466(3) 0.3326(2) 0.46601(10) 0.0726(11) Uani d . P . 0.460(6) A -1
Cl Cl4 0.9115(5) 0.48571(16) 0.47558(14) 0.0648(16) Uani d . P D 0.460(6) A -1
C C2S 0.9135(7) 0.4008(5) 0.5031(3) 0.050(3) Uani d . P D 0.460(6) A -1
H H2S1 0.8643 0.4031 0.5335 0.061 Uiso calc U P R 0.460(6) A -1
H H2S2 1.0034 0.3881 0.5112 0.061 Uiso calc U P R 0.460(6) A -1
Cl Cl3' 0.8466(3) 0.3326(2) 0.46601(10) 0.0726(11) Uani d . P . 0.165(5) B -2
Cl Cl4' 0.8394(8) 0.4734(3) 0.4736(3) 0.0648(16) Uani d . P D 0.165(5) B -2
C C2S' 0.9135(7) 0.4008(5) 0.5031(3) 0.050(3) Uani d . P D 0.165(5) B -2
H H2S3 0.8861 0.3965 0.5371 0.061 Uiso calc U P R 0.165(5) B -2
H H2S4 1.0085 0.4027 0.5012 0.061 Uiso calc U P R 0.165(5) B -2

loop_
_atom_site_aniso_label
_atom_site_aniso_U_11
_atom_site_aniso_U_22
_atom_site_aniso_U_33
_atom_site_aniso_U_12
_atom_site_aniso_U_13
_atom_site_aniso_U_23
O1 0.047(2) 0.0260(17) 0.0271(17) 0.0110(15) -0.0119(15) -0.0065(14)
C2 0.051(3) 0.020(2) 0.029(2) 0.007(2) -0.008(2) -0.0048(19)
C3 0.038(3) 0.023(2) 0.037(3) 0.010(2) -0.016(2) -0.008(2)
O3 0.032(2) 0.075(3) 0.058(3) 0.017(2) -0.027(2) -0.028(2)
N4 0.0165(18) 0.0264(19) 0.0269(19) 0.0030(15) -0.0048(15) -0.0028(16)
C5 0.015(2) 0.022(2) 0.021(2) -0.0019(16) -0.0001(16) 0.0014(17)
C6 0.014(2) 0.023(2) 0.019(2) -0.0048(17) -0.0011(16) -0.0026(17)
O6 0.0193(15) 0.0234(16) 0.0268(16) -0.0017(13) -0.0009(13) -0.0012(12)
O7 0.0175(14) 0.0191(15) 0.0263(16) 0.0001(12) 0.0000(12) 0.0017(12)
C8 0.018(2) 0.017(2) 0.024(2) 0.0016(17) 0.0006(17) -0.0012(17)
C9 0.018(2) 0.015(2) 0.029(2) -0.0015(17) -0.0023(18) -0.0027(17)
O9 0.0339(18) 0.0194(16) 0.0264(16) 0.0017(13) -0.0029(14) -0.0020(13)
N10 0.0228(18) 0.0166(17) 0.0212(18) 0.0016(14) 0.0013(15) -0.0017(14)
C11 0.020(2) 0.020(2) 0.023(2) 0.0041(17) 0.0002(18) -0.0011(17)
C12 0.023(2) 0.023(2) 0.0149(19) 0.0025(17) -0.0017(17) -0.0004(16)
O12 0.0310(18) 0.0169(16) 0.0307(16) -0.0001(13) 0.0025(14) 0.0003(13)
N13 0.0201(18) 0.0242(19) 0.0206(18) 0.0003(15) 0.0023(15) -0.0016(14)
C14 0.019(2) 0.031(2) 0.024(2) -0.0008(19) 0.0046(18) -0.0030(19)
C15 0.018(2) 0.023(2) 0.023(2) 0.0018(18) 0.0016(18) -0.0018(18)
O15 0.039(2) 0.0349(19) 0.0274(17) -0.0106(16) 0.0046(16) -0.0015(15)
N16 0.0183(18) 0.0213(18) 0.0218(18) -0.0007(15) 0.0004(15) -0.0035(15)
C17 0.021(2) 0.016(2) 0.020(2) -0.0005(17) 0.0006(17) -0.0028(16)
C18 0.020(2) 0.018(2) 0.018(2) 0.0013(17) -0.0056(17) 0.0003(16)
O18 0.0215(16) 0.0224(15) 0.0260(16) -0.0029(13) -0.0004(13) -0.0030(12)
N19 0.0175(18) 0.0203(18) 0.0194(17) 0.0006(15) 0.0006(15) -0.0005(14)
C20 0.017(2) 0.021(2) 0.023(2) 0.0028(17) 0.0017(17) 0.0020(17)
C21 0.019(2) 0.026(2) 0.021(2) 0.0012(18) 0.0072(18) 0.0028(18)
O21 0.045(2) 0.0261(17) 0.0238(16) 0.0031(15) 0.0103(15) -0.0037(13)
N22 0.033(2) 0.0181(18) 0.0185(17) -0.0009(16) 0.0053(16) 0.0006(14)
C23 0.032(3) 0.022(2) 0.020(2) -0.0007(19) 0.0021(19) 0.0015(17)
C24 0.029(2) 0.023(2) 0.021(2) 0.0017(19) 0.0015(19) -0.0012(17)
C25 0.024(2) 0.023(2) 0.024(2) -0.0024(19) 0.0011(19) -0.0014(18)
O25 0.046(2) 0.0269(17) 0.0230(17) 0.0001(15) -0.0044(15) -0.0007(13)
C26 0.108(6) 0.029(3) 0.035(3) 0.015(3) 0.000(3) -0.001(2)
C27 0.018(2) 0.046(3) 0.050(3) 0.002(2) 0.002(2) -0.013(3)
C28 0.030(3) 0.027(2) 0.035(3) -0.002(2) 0.010(2) -0.003(2)
C29 0.026(2) 0.019(2) 0.023(2) 0.0011(18) -0.0023(18) -0.0028(17)
C30 0.016(2) 0.028(2) 0.031(3) 0.0056(18) 0.0004(18) 0.0012(19)
C31 0.029(3) 0.051(3) 0.032(3) 0.013(2) 0.008(2) 0.007(2)
C32 0.019(2) 0.043(3) 0.063(4) -0.010(2) 0.001(2) -0.001(3)
C33 0.028(2) 0.018(2) 0.027(2) 0.0033(18) 0.003(2) -0.0020(18)
C34 0.028(2) 0.023(2) 0.028(2) 0.0052(19) -0.004(2) -0.0020(19)
C35 0.020(2) 0.044(3) 0.037(3) 0.003(2) -0.004(2) -0.002(2)
C36 0.042(3) 0.039(3) 0.023(2) 0.001(2) -0.009(2) 0.000(2)
C37 0.027(2) 0.027(2) 0.028(2) 0.0065(19) 0.003(2) -0.0016(19)
C38 0.027(3) 0.039(3) 0.043(3) 0.012(2) -0.003(2) -0.012(2)
C39 0.024(3) 0.049(3) 0.043(3) -0.003(2) 0.009(2) -0.016(3)
C40 0.019(2) 0.025(2) 0.021(2) 0.0000(18) -0.0003(17) -0.0015(17)
C41 0.025(2) 0.026(2) 0.031(2) -0.0008(19) -0.005(2) 0.0030(19)
C42 0.019(2) 0.024(2) 0.029(2) 0.0034(18) 0.0008(19) -0.0026(18)
C43 0.015(2) 0.028(2) 0.030(2) -0.0009(18) 0.0039(18) -0.0017(19)
C44 0.026(2) 0.030(3) 0.035(3) 0.000(2) -0.004(2) 0.003(2)
C45 0.032(3) 0.044(3) 0.026(2) -0.006(2) -0.005(2) 0.001(2)
C46 0.030(3) 0.032(3) 0.036(3) -0.011(2) 0.001(2) -0.007(2)
C47 0.035(3) 0.029(3) 0.042(3) -0.011(2) -0.005(2) 0.008(2)
C48 0.025(2) 0.033(3) 0.030(2) -0.003(2) -0.003(2) 0.004(2)
C49 0.031(3) 0.026(2) 0.027(2) -0.003(2) 0.005(2) 0.0034(19)
C50 0.029(3) 0.041(3) 0.038(3) 0.001(2) 0.005(2) 0.015(2)
C51 0.040(3) 0.034(3) 0.033(3) 0.002(2) 0.010(2) 0.012(2)
C52 0.029(3) 0.031(3) 0.031(3) -0.003(2) -0.001(2) -0.005(2)
C54 0.021(2) 0.021(2) 0.026(2) -0.0008(18) 0.0004(18) 0.0000(18)
C59 0.026(2) 0.019(2) 0.030(2) 0.0024(18) -0.003(2) 0.0002(17)
C63 0.030(2) 0.017(2) 0.029(2) -0.0005(19) 0.001(2) -0.0011(18)
Cl1 0.0473(9) 0.0859(13) 0.0702(11) -0.0116(9) -0.0084(8) 0.0125(10)
Cl2 0.0809(14) 0.0576(11) 0.1154(17) -0.0187(10) 0.0226(13) -0.0032(11)
C1S 0.042(3) 0.050(3) 0.046(3) 0.009(3) 0.011(3) -0.003(3)
Cl3 0.074(2) 0.103(3) 0.0410(15) -0.0079(18) 0.0056(14) -0.0145(14)
Cl4 0.083(4) 0.051(2) 0.0611(19) 0.013(2) 0.035(2) 0.0230(15)
C2S 0.054(6) 0.063(7) 0.034(5) -0.005(5) 0.013(4) 0.008(4)
Cl3' 0.074(2) 0.103(3) 0.0410(15) -0.0079(18) 0.0056(14) -0.0145(14)
Cl4' 0.083(4) 0.051(2) 0.0611(19) 0.013(2) 0.035(2) 0.0230(15)
C2S' 0.054(6) 0.063(7) 0.034(5) -0.005(5) 0.013(4) 0.008(4)

loop_
_atom_type_symbol
_atom_type_description
_atom_type_scat_dispersion_real
_atom_type_scat_dispersion_imag
_atom_type_scat_source
C C 0.0033 0.0016 'International Tables Vol C Tables 4.2.6.8 and 6.1.1.4'
H H 0.0000 0.0000 'International Tables Vol C Tables 4.2.6.8 and 6.1.1.4'
N N 0.0061 0.0033 'International Tables Vol C Tables 4.2.6.8 and 6.1.1.4'
O O 0.0106 0.0060 'International Tables Vol C Tables 4.2.6.8 and 6.1.1.4'
Cl Cl 0.1484 0.1585 'International Tables Vol C Tables 4.2.6.8 and 6.1.1.4'

loop_
_geom_angle_atom_site_label_1
_geom_angle_atom_site_label_2
_geom_angle_atom_site_label_3
_geom_angle
C25 O1 C2 115.4(3)
O1 C2 C26 106.2(4)
O1 C2 C3 109.1(4)
C26 C2 C3 110.3(5)
O1 C2 H2 110.4
C26 C2 H2 110.4
C3 C2 H2 110.4
O3 C3 N4 121.5(5)
O3 C3 C2 120.8(5)
N4 C3 C2 117.5(4)
C3 N4 C27 120.7(4)
C3 N4 C5 127.0(4)
C27 N4 C5 112.2(4)
N4 C5 C6 110.3(3)
N4 C5 C29 103.6(3)
C6 C5 C29 108.4(3)
N4 C5 H5 111.4
C6 C5 H5 111.4
C29 C5 H5 111.4
O6 C6 O7 125.1(4)
O6 C6 C5 124.3(4)
O7 C6 C5 110.4(3)
C6 O7 C8 115.2(3)
O7 C8 C30 105.6(3)
O7 C8 C9 107.5(3)
C30 C8 C9 114.9(4)
O7 C8 H8 109.6
C30 C8 H8 109.6
C9 C8 H8 109.6
O9 C9 N10 123.3(4)
O9 C9 C8 120.9(4)
N10 C9 C8 115.7(4)
C9 N10 C33 124.7(4)
C9 N10 C11 117.8(3)
C33 N10 C11 117.5(3)
N10 C11 C34 113.3(4)
N10 C11 C12 106.0(3)
C34 C11 C12 113.0(4)
N10 C11 H11 108.1
C34 C11 H11 108.1
C12 C11 H11 108.1
O12 C12 N13 121.3(4)
O12 C12 C11 121.8(4)
N13 C12 C11 116.7(4)
C12 N13 C14 119.3(4)
C12 N13 C37 126.8(4)
C14 N13 C37 112.7(3)
N13 C14 C15 114.6(4)
N13 C14 C39 102.6(4)
C15 C14 C39 109.7(4)
N13 C14 H14 109.9
C15 C14 H14 109.9
C39 C14 H14 109.9
O15 C15 N16 123.9(4)
O15 C15 C14 118.7(4)
N16 C15 C14 117.3(4)
C15 N16 C17 122.8(4)
C15 N16 H16 118.6
C17 N16 H16 118.6
N16 C17 C18 108.3(3)
N16 C17 C40 112.5(3)
C18 C17 C40 110.8(3)
N16 C17 H17 108.4
C18 C17 H17 108.4
C40 C17 H17 108.4
O18 C18 N19 122.1(4)
O18 C18 C17 121.3(4)
N19 C18 C17 116.5(4)
C18 N19 C20 120.8(3)
C18 N19 C54 126.5(4)
C20 N19 C54 111.6(3)
N19 C20 C59 102.6(3)
N19 C20 C21 111.3(3)
C59 C20 C21 112.2(4)
N19 C20 H20 110.2
C59 C20 H20 110.2
C21 C20 H20 110.2
O21 C21 N22 123.2(4)
O21 C21 C20 121.9(4)
N22 C21 C20 114.9(4)
C21 N22 C23 122.6(4)
C21 N22 H22 118.7
C23 N22 H22 118.7
N22 C23 C24 110.5(4)
N22 C23 C49 110.4(4)
C24 C23 C49 114.1(4)
N22 C23 H23 107.2
C24 C23 H23 107.2
C49 C23 H23 107.2
C25 C24 C52 109.1(4)
C25 C24 C23 110.7(4)
C52 C24 C23 113.5(4)
C25 C24 H24 107.8
C52 C24 H24 107.8
C23 C24 H24 107.8
O25 C25 O1 122.8(4)
O25 C25 C24 125.0(4)
O1 C25 C24 112.2(4)
C2 C26 H26A 109.5
C2 C26 H26B 109.5
H26A C26 H26B 109.5
C2 C26 H26C 109.5
H26A C26 H26C 109.5
H26B C26 H26C 109.5
N4 C27 C28 104.5(4)
N4 C27 H27A 110.9
C28 C27 H27A 110.9
N4 C27 H27B 110.9
C28 C27 H27B 110.9
H27A C27 H27B 108.9
C29 C28 C27 104.7(4)
C29 C28 H28A 110.8
C27 C28 H28A 110.8
C29 C28 H28B 110.8
C27 C28 H28B 110.8
H28A C28 H28B 108.9
C28 C29 C5 103.7(4)
C28 C29 H29A 111.0
C5 C29 H29A 111.0
C28 C29 H29B 111.0
C5 C29 H29B 111.0
H29A C29 H29B 109.0
C8 C30 C32 112.3(4)
C8 C30 C31 110.7(4)
C32 C30 C31 111.4(4)
C8 C30 H30 107.4
C32 C30 H30 107.4
C31 C30 H30 107.4
C30 C31 H31A 109.5
C30 C31 H31B 109.5
H31A C31 H31B 109.5
C30 C31 H31C 109.5
H31A C31 H31C 109.5
H31B C31 H31C 109.5
C30 C32 H32A 109.5
C30 C32 H32B 109.5
H32A C32 H32B 109.5
C30 C32 H32C 109.5
H32A C32 H32C 109.5
H32B C32 H32C 109.5
N10 C33 H33A 109.5
N10 C33 H33B 109.5
H33A C33 H33B 109.5
N10 C33 H33C 109.5
H33A C33 H33C 109.5
H33B C33 H33C 109.5
C35 C34 C11 110.1(4)
C35 C34 C36 110.1(4)
C11 C34 C36 109.2(4)
C35 C34 H34 109.1
C11 C34 H34 109.1
C36 C34 H34 109.1
C34 C35 H35A 109.5
C34 C35 H35B 109.5
H35A C35 H35B 109.5
C34 C35 H35C 109.5
H35A C35 H35C 109.5
H35B C35 H35C 109.5
C34 C36 H36A 109.5
C34 C36 H36B 109.5
H36A C36 H36B 109.5
C34 C36 H36C 109.5
H36A C36 H36C 109.5
H36B C36 H36C 109.5
N13 C37 C38 102.6(4)
N13 C37 H37A 111.2
C38 C37 H37A 111.2
N13 C37 H37B 111.2
C38 C37 H37B 111.2
H37A C37 H37B 109.2
C37 C38 C39 103.9(4)
C37 C38 H38A 111.0
C39 C38 H38A 111.0
C37 C38 H38B 111.0
C39 C38 H38B 111.0
H38A C38 H38B 109.0
C38 C39 C14 104.1(4)
C38 C39 H39A 110.9
C14 C39 H39A 110.9
C38 C39 H39B 110.9
C14 C39 H39B 110.9
H39A C39 H39B 109.0
C41 C40 C42 111.4(4)
C41 C40 C17 111.8(4)
C42 C40 C17 111.0(4)
C41 C40 H40 107.4
C42 C40 H40 107.4
C17 C40 H40 107.4
C40 C41 H41A 109.5
C40 C41 H41B 109.5
H41A C41 H41B 109.5
C40 C41 H41C 109.5
H41A C41 H41C 109.5
H41B C41 H41C 109.5
C43 C42 C40 112.8(4)
C43 C42 H42A 109.0
C40 C42 H42A 109.0
C43 C42 H42B 109.0
C40 C42 H42B 109.0
H42A C42 H42B 107.8
C48 C43 C44 118.4(4)
C48 C43 C42 122.7(4)
C44 C43 C42 118.7(4)
C45 C44 C43 121.3(5)
C45 C44 H44 119.4
C43 C44 H44 119.4
C46 C45 C44 119.8(5)
C46 C45 H45 120.1
C44 C45 H45 120.1
C45 C46 C47 119.8(5)
C45 C46 H46 120.1
C47 C46 H46 120.1
C46 C47 C48 120.4(5)
C46 C47 H47 119.8
C48 C47 H47 119.8
C43 C48 C47 120.4(4)
C43 C48 H48 119.8
C47 C48 H48 119.8
C50 C49 C51 110.5(4)
C50 C49 C23 110.8(4)
C51 C49 C23 111.5(4)
C50 C49 H49 108.0
C51 C49 H49 108.0
C23 C49 H49 108.0
C49 C50 H50A 109.5
C49 C50 H50B 109.5
H50A C50 H50B 109.5
C49 C50 H50C 109.5
H50A C50 H50C 109.5
H50B C50 H50C 109.5
C49 C51 H51A 109.5
C49 C51 H51B 109.5
H51A C51 H51B 109.5
C49 C51 H51C 109.5
H51A C51 H51C 109.5
H51B C51 H51C 109.5
C24 C52 H52A 109.5
C24 C52 H52B 109.5
H52A C52 H52B 109.5
C24 C52 H52C 109.5
H52A C52 H52C 109.5
H52B C52 H52C 109.5
N19 C54 C63 103.5(3)
N19 C54 H54A 111.1
C63 C54 H54A 111.1
N19 C54 H54B 111.1
C63 C54 H54B 111.1
H54A C54 H54B 109.0
C20 C59 C63 102.5(4)
C20 C59 H59A 111.3
C63 C59 H59A 111.3
C20 C59 H59B 111.3
C63 C59 H59B 111.3
H59A C59 H59B 109.2
C54 C63 C59 104.8(4)
C54 C63 H63A 110.8
C59 C63 H63A 110.8
C54 C63 H63B 110.8
C59 C63 H63B 110.8
H63A C63 H63B 108.9
Cl2 C1S Cl1 111.0(4)
Cl2 C1S H1S1 109.4
Cl1 C1S H1S1 109.4
Cl2 C1S H1S2 109.4
Cl1 C1S H1S2 109.4
H1S1 C1S H1S2 108.0
Cl4 C2S Cl3 113.0(5)
Cl4 C2S H2S1 109.0
Cl3 C2S H2S1 109.0
Cl4 C2S H2S2 109.0
Cl3 C2S H2S2 109.0
H2S1 C2S H2S2 107.8

loop_
_geom_bond_atom_site_label_1
_geom_bond_atom_site_label_2
_geom_bond_distance
O1 C25 1.341(6)
O1 C2 1.452(6)
C2 C26 1.528(7)
C2 C3 1.534(8)
C2 H2 1.0
C3 O3 1.230(6)
C3 N4 1.342(6)
N4 C27 1.465(6)
N4 C5 1.466(5)
C5 C6 1.523(6)
C5 C29 1.532(6)
C5 H5 1.0
C6 O6 1.203(5)
C6 O7 1.336(5)
O7 C8 1.458(5)
C8 C30 1.523(6)
C8 C9 1.536(6)
C8 H8 1.0
C9 O9 1.222(5)
C9 N10 1.358(5)
N10 C33 1.466(5)
N10 C11 1.490(6)
C11 C34 1.532(6)
C11 C12 1.536(6)
C11 H11 1.0
C12 O12 1.232(5)
C12 N13 1.348(6)
N13 C14 1.473(6)
N13 C37 1.490(6)
C14 C15 1.531(6)
C14 C39 1.537(7)
C14 H14 1.0
C15 O15 1.228(6)
C15 N16 1.335(6)
N16 C17 1.460(5)
N16 H16 0.88
C17 C18 1.518(6)
C17 C40 1.551(6)
C17 H17 1.0
C18 O18 1.235(5)
C18 N19 1.351(5)
N19 C20 1.475(5)
N19 C54 1.484(6)
C20 C59 1.530(6)
C20 C21 1.533(6)
C20 H20 1.0
C21 O21 1.235(5)
C21 N22 1.358(6)
N22 C23 1.465(5)
N22 H22 0.88
C23 C24 1.540(7)
C23 C49 1.547(7)
C23 H23 1.0
C24 C25 1.521(6)
C24 C52 1.532(7)
C24 H24 1.0
C25 O25 1.198(5)
C26 H26A 0.98
C26 H26B 0.98
C26 H26C 0.98
C27 C28 1.535(7)
C27 H27A 0.99
C27 H27B 0.99
C28 C29 1.528(7)
C28 H28A 0.99
C28 H28B 0.99
C29 H29A 0.99
C29 H29B 0.99
C30 C32 1.524(7)
C30 C31 1.524(7)
C30 H30 1.0
C31 H31A 0.98
C31 H31B 0.98
C31 H31C 0.98
C32 H32A 0.98
C32 H32B 0.98
C32 H32C 0.98
C33 H33A 0.98
C33 H33B 0.98
C33 H33C 0.98
C34 C35 1.521(7)
C34 C36 1.537(7)
C34 H34 1.0
C35 H35A 0.98
C35 H35B 0.98
C35 H35C 0.98
C36 H36A 0.98
C36 H36B 0.98
C36 H36C 0.98
C37 C38 1.523(7)
C37 H37A 0.99
C37 H37B 0.99
C38 C39 1.527(8)
C38 H38A 0.99
C38 H38B 0.99
C39 H39A 0.99
C39 H39B 0.99
C40 C41 1.526(6)
C40 C42 1.540(6)
C40 H40 1.0
C41 H41A 0.98
C41 H41B 0.98
C41 H41C 0.98
C42 C43 1.511(6)
C42 H42A 0.99
C42 H42B 0.99
C43 C48 1.381(7)
C43 C44 1.394(7)
C44 C45 1.391(7)
C44 H44 0.95
C45 C46 1.376(8)
C45 H45 0.95
C46 C47 1.380(7)
C46 H46 0.95
C47 C48 1.404(7)
C47 H47 0.95
C48 H48 0.95
C49 C50 1.513(7)
C49 C51 1.538(6)
C49 H49 1.0
C50 H50A 0.98
C50 H50B 0.98
C50 H50C 0.98
C51 H51A 0.98
C51 H51B 0.98
C51 H51C 0.98
C52 H52A 0.98
C52 H52B 0.98
C52 H52C 0.98
C54 C63 1.528(6)
C54 H54A 0.99
C54 H54B 0.99
C59 C63 1.532(7)
C59 H59A 0.99
C59 H59B 0.99
C63 H63A 0.99
C63 H63B 0.99
Cl1 C1S 1.770(7)
Cl2 C1S 1.747(6)
C1S H1S1 0.99
C1S H1S2 0.99
Cl3 C2S 1.787(10)
Cl4 C2S 1.769(10)
C2S H2S1 0.99
C2S H2S2 0.99
